data_4107970
loop_
_publ_author_name
'Zsolt Csok'
'Oleg Vechorkin'
'Seth B. Harkins'
'Rosario Scopelliti'
'Xile Hu'

_publ_section_title
;
 Nickel Complexes of a Pincer NN2 Ligand: Multiple Carbon-Chloride
 Activation of CH2Cl2 and CHCl3 Leads to Selective Carbon-Carbon Bond
 Formation
;
_journal_name_full 'Journal of the American Chemical Society'
_journal_page_first 8156
_journal_page_last 8157
_journal_paper_doi 10.1021/ja8025938
_journal_volume 130
_journal_year 2008
_chemical_formula_moiety 'C22 H25 N3 Ni'
_chemical_formula_sum 'C22 H25 N3 Ni'
_chemical_formula_weight 390.16
_chemical_name_systematic
; 
 ? 
;
_space_group_IT_number 14
_symmetry_cell_setting monoclinic
_symmetry_space_group_name_Hall '-P 2yn'
_symmetry_space_group_name_H-M 'P 1 21/n 1'
_atom_sites_solution_hydrogens geom
_atom_sites_solution_primary direct
_atom_sites_solution_secondary difmap
_audit_creation_method SHELXL-97
_cell_angle_alpha 90.00
_cell_angle_beta 106.74(6)
_cell_angle_gamma 90.00
_cell_formula_units_Z 4
_cell_length_a 13.520(13)
_cell_length_b 7.298(3)
_cell_length_c 20.276(13)
_cell_measurement_reflns_used 49
_cell_measurement_temperature 100(2)
_cell_measurement_theta_max 15.582
_cell_measurement_theta_min 3.180
_cell_volume 1916(2)
_computing_cell_refinement 'Dirax/lsq (Duisenberg & Schreurs, 1989-2000)'
_computing_data_collection 'Collect (Bruker AXS BV, 1997-2004)'
_computing_data_reduction 'EvalCCD (Duisenberg & Schreurs, 1990-2000)'
_computing_molecular_graphics 'Bruker SHELXTL'
_computing_publication_material 'Bruker SHELXTL'
_computing_structure_refinement 'SHELXL-97 (Sheldrick, 1997)'
_computing_structure_solution 'SHELXS-97 (Sheldrick, 1990)'
_diffrn_ambient_temperature 100(2)
_diffrn_measured_fraction_theta_full 0.995
_diffrn_measured_fraction_theta_max 0.995
_diffrn_measurement_device_type 'Bruker APEX II CCD'
_diffrn_measurement_method 'phi and omega scans'
_diffrn_radiation_monochromator graphite
_diffrn_radiation_source 'fine-focus sealed tube'
_diffrn_radiation_type MoK\a
_diffrn_radiation_wavelength 0.71073
_diffrn_reflns_av_R_equivalents 0.0000
_diffrn_reflns_av_sigmaI/netI 0.0705
_diffrn_reflns_limit_h_max 16
_diffrn_reflns_limit_h_min -16
_diffrn_reflns_limit_k_max 9
_diffrn_reflns_limit_k_min -9
_diffrn_reflns_limit_l_max 25
_diffrn_reflns_limit_l_min -12
_diffrn_reflns_number 3882
_diffrn_reflns_theta_full 26.37
_diffrn_reflns_theta_max 26.37
_diffrn_reflns_theta_min 3.49
_exptl_absorpt_coefficient_mu 1.022
_exptl_absorpt_correction_T_max 1.0000
_exptl_absorpt_correction_T_min 0.4351
_exptl_absorpt_correction_type multi-scan
_exptl_absorpt_process_details 'SADABS V2.10, Sheldrick G.M., 2003'
_exptl_crystal_colour orange
_exptl_crystal_density_diffrn 1.353
_exptl_crystal_description irregular
_exptl_crystal_F_000 824
_exptl_crystal_size_max 0.34
_exptl_crystal_size_mid 0.26
_exptl_crystal_size_min 0.10
_refine_diff_density_max 3.051
_refine_diff_density_min -1.783
_refine_diff_density_rms 0.267
_refine_ls_extinction_method none
_refine_ls_goodness_of_fit_ref 1.201
_refine_ls_hydrogen_treatment riding
_refine_ls_matrix_type full
_refine_ls_number_parameters 236
_refine_ls_number_reflns 3882
_refine_ls_number_restraints 0
_refine_ls_restrained_S_all 1.201
_refine_ls_R_factor_all 0.1861
_refine_ls_R_factor_gt 0.1586
_refine_ls_shift/su_max 0.000
_refine_ls_shift/su_mean 0.000
_refine_ls_structure_factor_coef Fsqd
_refine_ls_weighting_details 'calc w=1/[\s^2^(Fo^2^)+(0.0000P)^2^+82.5961P] where P=(Fo^2^+2Fc^2^)/3'
_refine_ls_weighting_scheme calc
_refine_ls_wR_factor_gt 0.3969
_refine_ls_wR_factor_ref 0.4088
_reflns_number_gt 2928
_reflns_number_total 3882
_reflns_threshold_expression >2sigma(I)
_cod_data_source_file ja8025938-file007.cif
_cod_data_source_block cz1032-1
_cod_database_code 4107970

loop_
_symmetry_equiv_pos_as_xyz
'x, y, z'
'-x+1/2, y+1/2, -z+1/2'
'-x, -y, -z'
'x-1/2, -y-1/2, z-1/2'

loop_
_atom_site_label
_atom_site_type_symbol
_atom_site_fract_x
_atom_site_fract_y
_atom_site_fract_z
_atom_site_U_iso_or_equiv
_atom_site_adp_type
_atom_site_occupancy
_atom_site_symmetry_multiplicity
_atom_site_calc_flag
_atom_site_refinement_flags
Ni1 Ni 0.21823(15) 0.7412(3) -0.07379(9) 0.0199(5) Uani 1 1 d .
N1 N 0.0699(11) 0.748(2) -0.0819(6) 0.028(3) Uani 1 1 d .
N2 N 0.1944(10) 0.9436(15) -0.1343(5) 0.016(2) Uani 1 1 d .
N3 N 0.3608(12) 0.744(2) -0.0807(6) 0.035(3) Uani 1 1 d .
C1 C 0.0253(13) 0.912(2) -0.1276(7) 0.023(3) Uani 1 1 d .
C2 C -0.0774(13) 0.960(3) -0.1404(9) 0.033(4) Uani 1 1 d .
H2 H -0.1200 0.8912 -0.1196 0.039 Uiso 1 1 calc R
C3 C -0.1189(13) 1.103(2) -0.1820(8) 0.032(4) Uani 1 1 d .
H3 H -0.1895 1.1346 -0.1904 0.039 Uiso 1 1 calc R
C4 C -0.0552(13) 1.200(2) -0.2117(8) 0.029(3) Uani 1 1 d .
H4 H -0.0835 1.2988 -0.2420 0.034 Uiso 1 1 calc R
C5 C 0.0508(11) 1.158(2) -0.1985(8) 0.023(3) Uani 1 1 d .
H5 H 0.0930 1.2291 -0.2191 0.028 Uiso 1 1 calc R
C6 C 0.0945(11) 1.0081(19) -0.1537(7) 0.019(3) Uani 1 1 d .
C7 C 0.2786(11) 1.0026(19) -0.1532(7) 0.017(3) Uani 1 1 d .
C8 C 0.2848(12) 1.152(2) -0.1976(8) 0.023(3) Uani 1 1 d .
H8 H 0.2252 1.2233 -0.2184 0.027 Uiso 1 1 calc R
C9 C 0.3789(13) 1.192(2) -0.2104(7) 0.024(3) Uani 1 1 d .
H9 H 0.3822 1.2926 -0.2393 0.029 Uiso 1 1 calc R
C10 C 0.4672(13) 1.090(2) -0.1821(8) 0.027(3) Uani 1 1 d .
H10 H 0.5304 1.1190 -0.1913 0.033 Uiso 1 1 calc R
C11 C 0.4604(13) 0.941(2) -0.1395(9) 0.032(4) Uani 1 1 d .
H11 H 0.5189 0.8668 -0.1195 0.039 Uiso 1 1 calc R
C12 C 0.3659(12) 0.9058(19) -0.1271(7) 0.017(3) Uani 1 1 d .
C13 C 0.0202(13) 0.581(2) -0.1178(9) 0.030(4) Uani 1 1 d .
H13A H 0.0479 0.4731 -0.0898 0.045 Uiso 1 1 calc R
H13B H 0.0342 0.5713 -0.1624 0.045 Uiso 1 1 calc R
H13C H -0.0545 0.5880 -0.1249 0.045 Uiso 1 1 calc R
C14 C 0.0451(12) 0.768(3) -0.0144(7) 0.030(4) Uani 1 1 d .
H14A H -0.0293 0.7514 -0.0220 0.044 Uiso 1 1 calc R
H14B H 0.0655 0.8900 0.0046 0.044 Uiso 1 1 calc R
H14C H 0.0828 0.6747 0.0180 0.044 Uiso 1 1 calc R
C15 C 0.4403(12) 0.760(3) -0.0131(8) 0.037(4) Uani 1 1 d .
H15A H 0.4323 0.6588 0.0168 0.055 Uiso 1 1 calc R
H15B H 0.4318 0.8769 0.0085 0.055 Uiso 1 1 calc R
H15C H 0.5092 0.7547 -0.0197 0.055 Uiso 1 1 calc R
C16 C 0.3798(14) 0.570(2) -0.1141(9) 0.031(4) Uani 1 1 d .
H16A H 0.4490 0.5735 -0.1204 0.047 Uiso 1 1 calc R
H16B H 0.3281 0.5573 -0.1591 0.047 Uiso 1 1 calc R
H16C H 0.3747 0.4659 -0.0848 0.047 Uiso 1 1 calc R
C17 C 0.2443(12) 0.549(2) -0.0089(7) 0.021(3) Uani 1 1 d .
C18 C 0.2746(12) 0.586(2) 0.0636(7) 0.024(3) Uani 1 1 d .
H18 H 0.2782 0.7104 0.0775 0.029 Uiso 1 1 calc R
C19 C 0.2996(13) 0.451(2) 0.1164(9) 0.031(4) Uani 1 1 d .
H19 H 0.3235 0.4840 0.1636 0.038 Uiso 1 1 calc R
C20 C 0.2877(13) 0.270(2) 0.0961(8) 0.034(4) Uani 1 1 d .
H20 H 0.2984 0.1776 0.1306 0.041 Uiso 1 1 calc R
C21 C 0.2605(13) 0.216(2) 0.0270(9) 0.031(4) Uani 1 1 d .
H21 H 0.2576 0.0899 0.0144 0.037 Uiso 1 1 calc R
C22 C 0.2370(11) 0.3589(19) -0.0246(7) 0.019(3) Uani 1 1 d .
H22 H 0.2154 0.3237 -0.0717 0.023 Uiso 1 1 calc R

loop_
_atom_site_aniso_label
_atom_site_aniso_U_11
_atom_site_aniso_U_22
_atom_site_aniso_U_33
_atom_site_aniso_U_23
_atom_site_aniso_U_13
_atom_site_aniso_U_12
Ni1 0.0224(9) 0.0174(9) 0.0212(9) 0.0018(8) 0.0082(7) -0.0021(10)
N1 0.046(8) 0.024(6) 0.014(5) 0.001(5) 0.011(6) -0.002(8)
N2 0.027(6) 0.011(5) 0.013(5) -0.003(4) 0.007(5) 0.000(5)
N3 0.046(8) 0.031(7) 0.025(6) 0.003(6) 0.007(6) -0.023(8)
C1 0.029(9) 0.026(8) 0.016(7) -0.004(6) 0.008(6) -0.002(7)
C2 0.020(8) 0.034(9) 0.045(10) 0.000(8) 0.011(7) 0.006(7)
C3 0.021(8) 0.040(10) 0.036(9) 0.001(7) 0.009(7) 0.014(8)
C4 0.025(8) 0.023(8) 0.031(8) 0.000(6) -0.003(7) 0.002(7)
C5 0.021(7) 0.022(8) 0.032(8) 0.012(6) 0.016(6) 0.003(6)
C6 0.027(8) 0.015(7) 0.016(6) -0.010(5) 0.006(6) -0.009(6)
C7 0.022(7) 0.013(6) 0.014(6) -0.009(5) 0.005(5) -0.003(5)
C8 0.023(8) 0.024(8) 0.025(7) -0.003(6) 0.014(6) -0.006(6)
C9 0.031(8) 0.024(7) 0.023(7) 0.003(6) 0.015(7) 0.002(7)
C10 0.028(8) 0.023(8) 0.033(8) 0.000(7) 0.013(7) -0.009(7)
C11 0.025(9) 0.028(9) 0.045(10) 0.002(7) 0.013(7) -0.002(7)
C12 0.029(8) 0.011(6) 0.013(6) 0.000(5) 0.010(5) -0.005(6)
C13 0.027(9) 0.025(8) 0.041(9) 0.003(7) 0.016(7) -0.011(7)
C14 0.032(9) 0.034(9) 0.027(7) 0.016(7) 0.016(6) 0.012(8)
C15 0.031(9) 0.048(11) 0.028(8) 0.009(8) 0.004(6) -0.032(9)
C16 0.031(9) 0.031(9) 0.039(9) 0.000(8) 0.020(8) 0.010(7)
C17 0.018(7) 0.022(7) 0.024(7) -0.001(6) 0.007(6) 0.001(6)
C18 0.025(7) 0.035(8) 0.014(6) 0.002(6) 0.009(6) 0.011(7)
C19 0.022(8) 0.037(9) 0.038(9) 0.013(7) 0.013(7) 0.009(8)
C20 0.033(8) 0.036(9) 0.037(8) 0.030(8) 0.016(7) 0.001(8)
C21 0.027(8) 0.014(7) 0.050(10) 0.011(7) 0.008(7) -0.007(7)
C22 0.012(6) 0.023(7) 0.020(6) 0.006(6) -0.001(5) 0.001(6)

loop_
_atom_type_symbol
_atom_type_description
_atom_type_scat_dispersion_real
_atom_type_scat_dispersion_imag
_atom_type_scat_source
C C 0.0033 0.0016 'International Tables Vol C Tables 4.2.6.8 and 6.1.1.4'
H H 0.0000 0.0000 'International Tables Vol C Tables 4.2.6.8 and 6.1.1.4'
N N 0.0061 0.0033 'International Tables Vol C Tables 4.2.6.8 and 6.1.1.4'
Ni Ni 0.3393 1.1124 'International Tables Vol C Tables 4.2.6.8 and 6.1.1.4'

loop_
_geom_angle_atom_site_label_1
_geom_angle_atom_site_label_2
_geom_angle_atom_site_label_3
_geom_angle
C17 Ni1 N2 176.6(5)
C17 Ni1 N1 93.3(6)
N2 Ni1 N1 87.0(6)
C17 Ni1 N3 93.9(6)
N2 Ni1 N3 86.1(6)
N1 Ni1 N3 171.3(5)
C13 N1 C14 109.8(13)
C13 N1 C1 107.6(11)
C14 N1 C1 108.9(12)
C13 N1 Ni1 109.2(11)
C14 N1 Ni1 114.6(10)
C1 N1 Ni1 106.5(10)
C7 N2 C6 129.6(12)
C7 N2 Ni1 115.3(10)
C6 N2 Ni1 115.1(10)
C15 N3 C16 108.2(15)
C15 N3 C12 111.2(12)
C16 N3 C12 109.5(11)
C15 N3 Ni1 113.4(10)
C16 N3 Ni1 108.8(10)
C12 N3 Ni1 105.8(11)
C2 C1 C6 123.4(16)
C2 C1 N1 120.8(14)
C6 C1 N1 115.8(14)
C3 C2 C1 121.7(17)
C3 C2 H2 119.2
C1 C2 H2 119.2
C2 C3 C4 118.0(16)
C2 C3 H3 121.0
C4 C3 H3 121.0
C3 C4 C5 122.0(14)
C3 C4 H4 119.0
C5 C4 H4 119.0
C4 C5 C6 119.7(13)
C4 C5 H5 120.2
C6 C5 H5 120.2
N2 C6 C1 115.5(13)
N2 C6 C5 129.2(13)
C1 C6 C5 115.2(14)
C12 C7 N2 115.4(13)
C12 C7 C8 116.4(13)
N2 C7 C8 128.2(13)
C9 C8 C7 119.7(14)
C9 C8 H8 120.1
C7 C8 H8 120.1
C10 C9 C8 122.2(14)
C10 C9 H9 118.9
C8 C9 H9 118.9
C9 C10 C11 117.9(15)
C9 C10 H10 121.0
C11 C10 H10 121.0
C12 C11 C10 118.6(16)
C12 C11 H11 120.7
C10 C11 H11 120.7
C7 C12 C11 125.2(14)
C7 C12 N3 117.3(13)
C11 C12 N3 117.5(14)
N1 C13 H13A 109.5
N1 C13 H13B 109.5
H13A C13 H13B 109.5
N1 C13 H13C 109.5
H13A C13 H13C 109.5
H13B C13 H13C 109.5
N1 C14 H14A 109.5
N1 C14 H14B 109.5
H14A C14 H14B 109.5
N1 C14 H14C 109.5
H14A C14 H14C 109.5
H14B C14 H14C 109.5
N3 C15 H15A 109.5
N3 C15 H15B 109.5
H15A C15 H15B 109.5
N3 C15 H15C 109.5
H15A C15 H15C 109.5
H15B C15 H15C 109.5
N3 C16 H16A 109.5
N3 C16 H16B 109.5
H16A C16 H16B 109.5
N3 C16 H16C 109.5
H16A C16 H16C 109.5
H16B C16 H16C 109.5
C22 C17 C18 113.2(13)
C22 C17 Ni1 125.7(10)
C18 C17 Ni1 121.1(11)
C19 C18 C17 125.3(15)
C19 C18 H18 117.3
C17 C18 H18 117.3
C20 C19 C18 117.2(15)
C20 C19 H19 121.4
C18 C19 H19 121.4
C19 C20 C21 122.9(13)
C19 C20 H20 118.6
C21 C20 H20 118.6
C20 C21 C22 117.4(14)
C20 C21 H21 121.3
C22 C21 H21 121.3
C17 C22 C21 123.8(13)
C17 C22 H22 118.1
C21 C22 H22 118.1

loop_
_geom_bond_atom_site_label_1
_geom_bond_atom_site_label_2
_geom_bond_distance
Ni1 C17 1.886(15)
Ni1 N2 1.888(11)
Ni1 N1 1.965(15)
Ni1 N3 1.973(16)
N1 C13 1.48(2)
N1 C14 1.507(17)
N1 C1 1.53(2)
N2 C7 1.372(19)
N2 C6 1.376(19)
N3 C15 1.484(19)
N3 C16 1.49(2)
N3 C12 1.523(19)
C1 C2 1.38(2)
C1 C6 1.39(2)
C2 C3 1.36(2)
C2 H2 0.9500
C3 C4 1.38(2)
C3 H3 0.9500
C4 C5 1.41(2)
C4 H4 0.9500
C5 C6 1.44(2)
C5 H5 0.9500
C7 C12 1.35(2)
C7 C8 1.43(2)
C8 C9 1.40(2)
C8 H8 0.9500
C9 C10 1.38(2)
C9 H9 0.9500
C10 C11 1.41(2)
C10 H10 0.9500
C11 C12 1.40(2)
C11 H11 0.9500
C13 H13A 0.9800
C13 H13B 0.9800
C13 H13C 0.9800
C14 H14A 0.9800
C14 H14B 0.9800
C14 H14C 0.9800
C15 H15A 0.9800
C15 H15B 0.9800
C15 H15C 0.9800
C16 H16A 0.9800
C16 H16B 0.9800
C16 H16C 0.9800
C17 C22 1.42(2)
C17 C18 1.434(18)
C18 C19 1.42(2)
C18 H18 0.9500
C19 C20 1.38(3)
C19 H19 0.9500
C20 C21 1.40(2)
C20 H20 0.9500
C21 C22 1.449(19)
C21 H21 0.9500
C22 H22 0.9500

loop_
_geom_torsion_atom_site_label_1
_geom_torsion_atom_site_label_2
_geom_torsion_atom_site_label_3
_geom_torsion_atom_site_label_4
_geom_torsion
C17 Ni1 N1 C13 -70.1(10)
N2 Ni1 N1 C13 113.3(10)
C17 Ni1 N1 C14 53.5(12)
N2 Ni1 N1 C14 -123.1(12)
C17 Ni1 N1 C1 174.0(9)
N2 Ni1 N1 C1 -2.6(9)
N1 Ni1 N2 C7 -176.4(9)
N3 Ni1 N2 C7 -1.8(9)
N1 Ni1 N2 C6 2.6(9)
N3 Ni1 N2 C6 177.2(10)
C17 Ni1 N3 C15 -52.8(13)
N2 Ni1 N3 C15 123.8(13)
C17 Ni1 N3 C16 67.6(11)
N2 Ni1 N3 C16 -115.8(10)
C17 Ni1 N3 C12 -174.8(9)
N2 Ni1 N3 C12 1.7(9)
C13 N1 C1 C2 66.3(18)
C14 N1 C1 C2 -52.6(19)
Ni1 N1 C1 C2 -176.6(13)
C13 N1 C1 C6 -114.6(14)
C14 N1 C1 C6 126.5(14)
Ni1 N1 C1 C6 2.5(15)
C6 C1 C2 C3 2(3)
N1 C1 C2 C3 -178.6(15)
C1 C2 C3 C4 0(3)
C2 C3 C4 C5 -2(2)
C3 C4 C5 C6 1(2)
C7 N2 C6 C1 177.1(13)
Ni1 N2 C6 C1 -1.7(15)
C7 N2 C6 C5 -1(2)
Ni1 N2 C6 C5 179.8(12)
C2 C1 C6 N2 178.4(14)
N1 C1 C6 N2 -0.6(18)
C2 C1 C6 C5 -3(2)
N1 C1 C6 C5 178.0(12)
C4 C5 C6 N2 179.7(13)
C4 C5 C6 C1 1(2)
C6 N2 C7 C12 -177.5(13)
Ni1 N2 C7 C12 1.2(15)
C6 N2 C7 C8 2(2)
Ni1 N2 C7 C8 -179.6(11)
C12 C7 C8 C9 -1(2)
N2 C7 C8 C9 179.4(13)
C7 C8 C9 C10 1(2)
C8 C9 C10 C11 0(2)
C9 C10 C11 C12 -1(2)
N2 C7 C12 C11 -180.0(14)
C8 C7 C12 C11 1(2)
N2 C7 C12 N3 0.4(18)
C8 C7 C12 N3 -178.9(12)
C10 C11 C12 C7 0(3)
C10 C11 C12 N3 180.0(13)
C15 N3 C12 C7 -125.1(16)
C16 N3 C12 C7 115.4(15)
Ni1 N3 C12 C7 -1.6(15)
C15 N3 C12 C11 55.2(19)
C16 N3 C12 C11 -64.2(18)
Ni1 N3 C12 C11 178.7(12)
N1 Ni1 C17 C22 87.8(14)
N3 Ni1 C17 C22 -87.3(14)
N1 Ni1 C17 C18 -92.3(13)
N3 Ni1 C17 C18 92.7(13)
C22 C17 C18 C19 2(2)
Ni1 C17 C18 C19 -177.5(13)
C17 C18 C19 C20 -4(3)
C18 C19 C20 C21 5(3)
C19 C20 C21 C22 -5(3)
C18 C17 C22 C21 -2(2)
Ni1 C17 C22 C21 178.2(12)
C20 C21 C22 C17 3(2)
